data_9000146
loop_
_publ_author_name
'Shirozu, H.'
'Bailey, S. W.'

_publ_section_title
;
 Crystal structure of a two-layer Mg-vermiculite
;
_journal_name_full 'American Mineralogist'
_journal_page_first 1124
_journal_page_last 1143
_journal_volume 51
_journal_year 1966
_chemical_formula_sum 'Al0.57 H1.4 Mg1.705 O7.86 Si1.43'
_chemical_name_mineral Vermiculite
_space_group_IT_number 15
_symmetry_space_group_name_Hall '-C 2yc'
_symmetry_space_group_name_H-M 'C 1 2/c 1'
_cell_angle_alpha 90
_cell_angle_beta 97.12
_cell_angle_gamma 90
_cell_formula_units_Z 8
_cell_length_a 5.349
_cell_length_b 9.255
_cell_length_c 28.89
_cell_volume 1419.171
_database_code_amcsd 0000150
_exptl_crystal_density_diffrn 2.098
_cod_original_formula_sum 'Mg1.705 (Si1.43 Al.57) O7.86 H1.4'
_cod_database_code 9000146

loop_
_space_group_symop_operation_xyz
x,y,z
1/2+x,1/2+y,z
x,-y,1/2+z
1/2+x,1/2-y,1/2+z
-x,y,1/2-z
1/2-x,1/2+y,1/2-z
-x,-y,-z
1/2-x,1/2-y,-z

loop_
_atom_site_aniso_label
_atom_site_aniso_U_11
_atom_site_aniso_U_22
_atom_site_aniso_U_33
_atom_site_aniso_U_12
_atom_site_aniso_U_13
_atom_site_aniso_U_23
Wat1 0.08578 0.10501 0.02498 -0.00597 0.02775 -0.04839
Wat2 0.10961 0.09807 0.02914 -0.04654 0.00848 -0.04973
Wat3 0.09791 0.11977 0.02498 -0.04504 0.05165 -0.04570

loop_
_atom_site_label
_atom_site_fract_x
_atom_site_fract_y
_atom_site_fract_z
_atom_site_occupancy
_atom_site_U_iso_or_equiv
_atom_site_type_symbol
_atom_site_attached_hydrogens
Mg1 0.00000 0.16380 0.25000 1.00000 0.01216 Mg 0
Mg2 0.00000 0.49970 0.25000 1.00000 0.01039 Mg 0
Mg3 0.00000 0.83320 0.25000 1.00000 0.01089 Mg 0
Mg4 0.00000 0.00000 0.00000 0.41000 0.02913 Mg 0
Si1 0.10420 0.99970 0.15450 0.71500 0.01558 Si 0
Al1 0.10420 0.99970 0.15450 0.28500 0.01558 Al 0
Si2 0.10260 0.66470 0.15470 0.71500 0.01051 Si 0
Al2 0.10260 0.66470 0.15470 0.28500 0.01051 Al 0
O1 0.14240 0.00390 0.21320 1.00000 0.01051 O 0
O2 0.14100 0.66830 0.21130 1.00000 0.01330 O 0
O3 0.35790 0.06970 0.13380 1.00000 0.02647 O 0
O4 0.35290 0.59640 0.13460 1.00000 0.02546 O 0
O5 0.55930 0.33160 0.13390 1.00000 0.02457 O 0
O-H 0.14200 0.33800 0.21290 1.00000 0.01532 O 1
Wat1 0.33630 0.97360 0.03970 0.62000 ? O 2
Wat2 0.35150 0.32740 0.04120 0.62000 ? O 2
Wat3 0.38320 0.65200 0.04140 0.62000 ? O 2

loop_
_cod_changelog_entry_id
_cod_changelog_entry_author
_cod_changelog_entry_date
_cod_changelog_entry_text
1
;cod-tools version 3.8.0
Id: cif_guess_AMCSD_atom_types 9581 2023-05-17 12:35:41Z saulius
;
2023-05-18T11:01:39+03:00
;Derived atom types and hydrogen counts
from atom names that follow the AMCSD naming convention
(Wat == water, O-H == hydroxyl).
;

loop_
_cod_related_entry_id
_cod_related_entry_database
_cod_related_entry_code
1 AMCSD 0000150
2 Wikidata Q194358
3 Wikipedia Vermiculite
